data_7232560
loop_
_publ_author_name
'Haddow, Mairi F.'
'Newland, Robert J.'
'Tegner, Bengt E.'
'Mansell, Stephen M.'

_publ_section_title
;
 Reversible temperature-induced polymorphic phase transitions of [Y(OAr)3]
 and [Ce(OAr)3] (Ar = 2,6-tBu2-4-MeC6H2): interconversions between
 pyramidal and planar geometries
;
_journal_issue 18
_journal_name_full CrystEngComm
_journal_page_first 2884
_journal_paper_doi 10.1039/C9CE00184K
_journal_volume 21
_journal_year 2019
_chemical_formula_moiety 'C45 H69 Ce O3'
_chemical_formula_sum 'C45 H69 Ce O3'
_chemical_formula_weight 798.12
_space_group_crystal_system triclinic
_space_group_IT_number 2
_space_group_name_Hall '-P 1'
_space_group_name_H-M_alt 'P -1'
_symmetry_space_group_name_Hall '-P 1'
_symmetry_space_group_name_H-M 'P -1'
_atom_sites_solution_hydrogens geom
_audit_creation_date 2018-07-26
_audit_creation_method
;
Olex2 1.2
(compiled 2018.05.29 svn.r3508 for OlexSys, GUI svn.r5506)
;
_audit_update_record
;
2018-10-25 deposited with the CCDC.    2019-04-01 downloaded from the CCDC.
;
_cell_angle_alpha 92.202(2)
_cell_angle_beta 97.768(2)
_cell_angle_gamma 91.001(2)
_cell_formula_units_Z 4
_cell_length_a 9.6480(4)
_cell_length_b 17.7941(7)
_cell_length_c 25.1982(10)
_cell_measurement_reflns_used 9713
_cell_measurement_temperature 100(2)
_cell_measurement_theta_max 27.09
_cell_measurement_theta_min 2.45
_cell_volume 4282.0(3)
_computing_cell_refinement 'SAINT v8.34A (Bruker, 2013)'
_computing_data_reduction 'SAINT v8.34A (Bruker, 2013)'
_computing_molecular_graphics 'Olex2 (Dolomanov et al., 2009)'
_computing_publication_material 'Olex2 (Dolomanov et al., 2009)'
_computing_structure_refinement 'ShelXL (Sheldrick, 2015)'
_computing_structure_solution 'ShelXT (Sheldrick, 2015)'
_diffrn_ambient_temperature 100.0
_diffrn_measured_fraction_theta_full 0.994
_diffrn_measured_fraction_theta_max 0.980
_diffrn_measurement_device_type 'Bruker APEX-II CCD'
_diffrn_measurement_method '\f and \w scans'
_diffrn_radiation_type MoK\a
_diffrn_radiation_wavelength 0.71073
_diffrn_reflns_av_R_equivalents 0.0502
_diffrn_reflns_av_unetI/netI 0.0385
_diffrn_reflns_Laue_measured_fraction_full 0.994
_diffrn_reflns_Laue_measured_fraction_max 0.980
_diffrn_reflns_limit_h_max 12
_diffrn_reflns_limit_h_min -12
_diffrn_reflns_limit_k_max 23
_diffrn_reflns_limit_k_min -23
_diffrn_reflns_limit_l_max 32
_diffrn_reflns_limit_l_min -32
_diffrn_reflns_number 105269
_diffrn_reflns_point_group_measured_fraction_full 0.994
_diffrn_reflns_point_group_measured_fraction_max 0.980
_diffrn_reflns_theta_full 25.242
_diffrn_reflns_theta_max 27.612
_diffrn_reflns_theta_min 0.816
_exptl_absorpt_coefficient_mu 1.098
_exptl_absorpt_correction_T_max 0.7455
_exptl_absorpt_correction_T_min 0.5871
_exptl_absorpt_correction_type multi-scan
_exptl_absorpt_process_details
'SADABS-2014/5 (Bruker,2014/5) was used for absorption correction. wR2(int) was 0.0850 before and 0.0559 after correction. The Ratio of minimum to maximum transmission is 0.7875. The \l/2 correction factor is 0.00150.'
_exptl_crystal_colour yellow
_exptl_crystal_colour_primary yellow
_exptl_crystal_density_diffrn 1.238
_exptl_crystal_description Block
_exptl_crystal_F_000 1684
_exptl_crystal_size_max 0.4
_exptl_crystal_size_mid 0.2
_exptl_crystal_size_min 0.2
_refine_diff_density_max 1.360
_refine_diff_density_min -1.206
_refine_diff_density_rms 0.085
_refine_ls_extinction_method none
_refine_ls_goodness_of_fit_ref 1.057
_refine_ls_hydrogen_treatment constr
_refine_ls_matrix_type full
_refine_ls_number_parameters 925
_refine_ls_number_reflns 19495
_refine_ls_number_restraints 0
_refine_ls_restrained_S_all 1.057
_refine_ls_R_factor_all 0.0461
_refine_ls_R_factor_gt 0.0332
_refine_ls_shift/su_max 0.001
_refine_ls_shift/su_mean 0.000
_refine_ls_structure_factor_coef Fsqd
_refine_ls_weighting_details 'w=1/[\s^2^(Fo^2^)+(0.0314P)^2^+4.3757P] where P=(Fo^2^+2Fc^2^)/3'
_refine_ls_weighting_scheme calc
_refine_ls_wR_factor_gt 0.0749
_refine_ls_wR_factor_ref 0.0800
_reflns_Friedel_coverage 0.000
_reflns_number_gt 15993
_reflns_number_total 19495
_reflns_threshold_expression 'I > 2\s(I)'
_cod_data_source_file c9ce00184k2.cif
_cod_data_source_block ce_100k
_cod_depositor_comments 'Adding full bibliography for 7232556--7232561.cif.'
_cod_database_code 7232560
_shelx_shelxl_version_number 2018/3
_shelx_space_group_comment
;
The symmetry employed for this shelxl refinement is uniquely defined
by the following loop, which should always be used as a source of
symmetry information in preference to the above space-group names.
They are only intended as comments.
;
_shelx_estimated_absorpt_t_max 0.810
_shelx_estimated_absorpt_t_min 0.668
_olex2_refinement_description
;
1. Fixed Uiso
 At 1.2 times of:
  All C(H) groups
 At 1.5 times of:
  All C(H,H,H) groups
2.a Aromatic/amide H refined with riding coordinates:
 C3A(H3A), C5A(H5A), C18A(H18A), C20A(H20A), C33A(H33A), C35A(H35A), C3B(H3B),
 C5B(H5B), C20B(H20B), C18B(H18B), C33B(H33B), C35B(H35B)
2.b Idealised Me refined as rotating group:
 C8A(H8AA,H8AB,H8AC), C10A(H10A,H10B,H10C), C9A(H9AA,H9AB,H9AC), C11A(H11A,
 H11B,H11C), C15A(H15A,H15B,H15C), C14A(H14A,H14B,H14C), C13A(H13A,H13B,H13C),
 C25A(H25A,H25B,H25C), C24A(H24A,H24B,H24C), C23A(H23A,H23B,H23C), C26A(H26A,
 H26B,H26C), C30A(H30A,H30B,H30C), C29A(H29A,H29B,H29C), C28A(H28A,H28B,H28C),
 C39A(H39A,H39B,H39C), C40A(H40A,H40B,H40C), C38A(H38A,H38B,H38C), C41A(H41A,
 H41B,H41C), C44A(H44A,H44B,H44C), C45A(H45A,H45B,H45C), C43A(H43A,H43B,H43C),
 C8B(H8BA,H8BB,H8BC), C9B(H9BA,H9BB,H9BC), C10B(H10D,H10E,H10F), C11B(H11D,H11E,
 H11F), C15B(H15D,H15E,H15F), C14B(H14D,H14E,H14F), C13B(H13D,H13E,H13F),
 C29B(H29D,H29E,H29F), C30B(H30D,H30E,H30F), C28B(H28D,H28E,H28F), C26B(H26D,
 H26E,H26F), C25B(H25D,H25E,H25F), C24B(H24D,H24E,H24F), C23B(H23D,H23E,H23F),
 C39B(H39D,H39E,H39F), C40B(H40D,H40E,H40F), C38B(H38D,H38E,H38F), C41B(H41D,
 H41E,H41F), C45B(H45D,H45E,H45F), C44B(H44D,H44E,H44F), C43B(H43D,H43E,H43F)
;
_olex2_submission_special_instructions 'No special instructions were received'

loop_
_space_group_symop_operation_xyz
'x, y, z'
'-x, -y, -z'

loop_
_atom_site_label
_atom_site_type_symbol
_atom_site_fract_x
_atom_site_fract_y
_atom_site_fract_z
_atom_site_U_iso_or_equiv
_atom_site_adp_type
_atom_site_occupancy
_atom_site_site_symmetry_order
_atom_site_calc_flag
_atom_site_refinement_flags_posn
Ce1A Ce 0.35303(2) 0.47532(2) 0.67592(2) 0.01598(4) Uani 1 1 d .
O1A O 0.30427(18) 0.46798(9) 0.75665(7) 0.0170(4) Uani 1 1 d .
O2A O 0.32366(18) 0.58481(9) 0.64161(7) 0.0171(4) Uani 1 1 d .
O3A O 0.25966(17) 0.37722(9) 0.63035(7) 0.0160(4) Uani 1 1 d .
C1A C 0.3035(3) 0.45409(13) 0.80919(10) 0.0149(5) Uani 1 1 d .
C2A C 0.4101(3) 0.41234(13) 0.83731(10) 0.0166(5) Uani 1 1 d .
C3A C 0.4039(3) 0.40057(14) 0.89161(10) 0.0212(6) Uani 1 1 d .
H3A H 0.476135 0.372935 0.910907 0.025 Uiso 1 1 calc R
C4A C 0.2976(3) 0.42730(15) 0.91846(10) 0.0240(6) Uani 1 1 d .
C5A C 0.1941(3) 0.46837(14) 0.88980(10) 0.0207(5) Uani 1 1 d .
H5A H 0.120551 0.487167 0.907711 0.025 Uiso 1 1 calc R
C6A C 0.1933(3) 0.48326(13) 0.83582(10) 0.0165(5) Uani 1 1 d .
C7A C 0.5384(3) 0.37745(14) 0.81526(10) 0.0178(5) Uani 1 1 d .
C8A C 0.5463(3) 0.38371(15) 0.75523(11) 0.0213(5) Uani 1 1 d .
H8AA H 0.460621 0.362096 0.734531 0.032 Uiso 1 1 calc GR
H8AB H 0.627269 0.356249 0.745751 0.032 Uiso 1 1 calc GR
H8AC H 0.556174 0.436767 0.747025 0.032 Uiso 1 1 calc GR
C10A C 0.5403(3) 0.29267(15) 0.82595(11) 0.0245(6) Uani 1 1 d .
H10A H 0.550134 0.285783 0.864664 0.037 Uiso 1 1 calc GR
H10B H 0.619373 0.269825 0.811218 0.037 Uiso 1 1 calc GR
H10C H 0.452725 0.268544 0.808752 0.037 Uiso 1 1 calc GR
C9A C 0.6729(3) 0.41546(16) 0.84484(12) 0.0267(6) Uani 1 1 d .
H9AA H 0.675603 0.468619 0.836122 0.040 Uiso 1 1 calc GR
H9AB H 0.754546 0.390467 0.833645 0.040 Uiso 1 1 calc GR
H9AC H 0.674262 0.411493 0.883587 0.040 Uiso 1 1 calc GR
C11A C 0.2959(4) 0.4127(2) 0.97697(11) 0.0378(8) Uani 1 1 d .
H11A H 0.333080 0.362779 0.984649 0.057 Uiso 1 1 calc GR
H11B H 0.199655 0.414837 0.985222 0.057 Uiso 1 1 calc GR
H11C H 0.353981 0.450986 0.999035 0.057 Uiso 1 1 calc GR
C12A C 0.0767(3) 0.53112(14) 0.80698(11) 0.0189(5) Uani 1 1 d .
C15A C -0.0076(3) 0.48496(16) 0.76020(11) 0.0237(6) Uani 1 1 d .
H15A H 0.055371 0.467813 0.735008 0.036 Uiso 1 1 calc GR
H15B H -0.079708 0.516376 0.741694 0.036 Uiso 1 1 calc GR
H15C H -0.052003 0.441286 0.774105 0.036 Uiso 1 1 calc GR
C14A C 0.1396(3) 0.60263(15) 0.78652(12) 0.0259(6) Uani 1 1 d .
H14A H 0.189576 0.632496 0.816885 0.039 Uiso 1 1 calc GR
H14B H 0.064432 0.632375 0.768219 0.039 Uiso 1 1 calc GR
H14C H 0.204892 0.588638 0.761408 0.039 Uiso 1 1 calc GR
C13A C -0.0275(3) 0.55739(16) 0.84441(12) 0.0259(6) Uani 1 1 d .
H13A H -0.069076 0.513512 0.859176 0.039 Uiso 1 1 calc GR
H13B H -0.101520 0.585901 0.824192 0.039 Uiso 1 1 calc GR
H13C H 0.021430 0.589534 0.873744 0.039 Uiso 1 1 calc GR
C16A C 0.3575(3) 0.65722(13) 0.63266(9) 0.0145(5) Uani 1 1 d .
C17A C 0.4928(2) 0.68647(13) 0.65327(9) 0.0140(5) Uani 1 1 d .
C18A C 0.5241(3) 0.76095(14) 0.64389(10) 0.0166(5) Uani 1 1 d .
H18A H 0.614671 0.780829 0.657250 0.020 Uiso 1 1 calc R
C19A C 0.4292(3) 0.80735(14) 0.61596(10) 0.0190(5) Uani 1 1 d .
C20A C 0.2979(3) 0.77693(14) 0.59593(10) 0.0188(5) Uani 1 1 d .
H20A H 0.231928 0.808192 0.576528 0.023 Uiso 1 1 calc R
C21A C 0.2587(3) 0.70246(14) 0.60308(10) 0.0157(5) Uani 1 1 d .
C22A C 0.6002(3) 0.63782(14) 0.68580(11) 0.0187(5) Uani 1 1 d .
C25A C 0.6343(3) 0.56917(15) 0.65053(12) 0.0241(6) Uani 1 1 d .
H25A H 0.547508 0.548007 0.630369 0.036 Uiso 1 1 calc GR
H25B H 0.679663 0.530924 0.673445 0.036 Uiso 1 1 calc GR
H25C H 0.697270 0.585153 0.625466 0.036 Uiso 1 1 calc GR
C24A C 0.5467(3) 0.61527(15) 0.73774(10) 0.0231(6) Uani 1 1 d .
H24A H 0.553052 0.658877 0.762980 0.035 Uiso 1 1 calc GR
H24B H 0.603942 0.574844 0.753732 0.035 Uiso 1 1 calc GR
H24C H 0.449061 0.597681 0.729662 0.035 Uiso 1 1 calc GR
C23A C 0.7403(3) 0.68045(16) 0.70358(12) 0.0267(6) Uani 1 1 d .
H23A H 0.778235 0.698023 0.671966 0.040 Uiso 1 1 calc GR
H23B H 0.806787 0.646714 0.722917 0.040 Uiso 1 1 calc GR
H23C H 0.724956 0.723704 0.727175 0.040 Uiso 1 1 calc GR
C26A C 0.4682(3) 0.88847(15) 0.60852(11) 0.0278(6) Uani 1 1 d .
H26A H 0.514681 0.910916 0.642579 0.042 Uiso 1 1 calc GR
H26B H 0.383542 0.916266 0.596751 0.042 Uiso 1 1 calc GR
H26C H 0.531863 0.890844 0.581392 0.042 Uiso 1 1 calc GR
C27A C 0.1128(3) 0.67100(15) 0.57965(11) 0.0229(6) Uani 1 1 d .
C30A C 0.0331(3) 0.6458(2) 0.62518(14) 0.0394(8) Uani 1 1 d .
H30A H 0.082218 0.604336 0.643461 0.059 Uiso 1 1 calc GR
H30B H -0.061848 0.628895 0.610162 0.059 Uiso 1 1 calc GR
H30C H 0.028186 0.688115 0.650865 0.059 Uiso 1 1 calc GR
C29A C 0.1234(3) 0.60481(16) 0.53960(12) 0.0283(6) Uani 1 1 d .
H29A H 0.164631 0.622603 0.508767 0.043 Uiso 1 1 calc GR
H29B H 0.029697 0.583384 0.527404 0.043 Uiso 1 1 calc GR
H29C H 0.182510 0.566195 0.557057 0.043 Uiso 1 1 calc GR
C28A C 0.0235(3) 0.73024(18) 0.54908(15) 0.0426(9) Uani 1 1 d .
H28A H 0.010573 0.772881 0.573579 0.064 Uiso 1 1 calc GR
H28B H -0.067923 0.707873 0.534511 0.064 Uiso 1 1 calc GR
H28C H 0.070938 0.747752 0.519665 0.064 Uiso 1 1 calc GR
C31A C 0.2339(3) 0.31160(13) 0.60128(10) 0.0148(5) Uani 1 1 d .
C32A C 0.3201(3) 0.29194(14) 0.56201(10) 0.0176(5) Uani 1 1 d .
C33A C 0.2978(3) 0.22128(15) 0.53570(10) 0.0207(5) Uani 1 1 d .
H33A H 0.355860 0.206827 0.509646 0.025 Uiso 1 1 calc R
C34A C 0.1938(3) 0.17165(15) 0.54638(10) 0.0231(6) Uani 1 1 d .
C35A C 0.1071(3) 0.19392(14) 0.58334(10) 0.0207(5) Uani 1 1 d .
H35A H 0.033996 0.160532 0.589910 0.025 Uiso 1 1 calc R
C36A C 0.1228(3) 0.26337(14) 0.61130(10) 0.0166(5) Uani 1 1 d .
C37A C 0.4339(3) 0.34687(16) 0.54824(11) 0.0237(6) Uani 1 1 d .
C39A C 0.3674(3) 0.42142(16) 0.53024(12) 0.0300(7) Uani 1 1 d .
H39A H 0.306422 0.412663 0.496089 0.045 Uiso 1 1 calc GR
H39B H 0.441295 0.458173 0.525736 0.045 Uiso 1 1 calc GR
H39C H 0.312143 0.440828 0.557447 0.045 Uiso 1 1 calc GR
C40A C 0.5495(3) 0.35930(17) 0.59614(12) 0.0275(6) Uani 1 1 d .
H40A H 0.507000 0.370329 0.628689 0.041 Uiso 1 1 calc GR
H40B H 0.610275 0.401700 0.589628 0.041 Uiso 1 1 calc GR
H40C H 0.604921 0.313803 0.600684 0.041 Uiso 1 1 calc GR
C38A C 0.5065(4) 0.3164(2) 0.50125(13) 0.0392(8) Uani 1 1 d .
H38A H 0.554136 0.269842 0.511286 0.059 Uiso 1 1 calc GR
H38B H 0.575042 0.353873 0.492828 0.059 Uiso 1 1 calc GR
H38C H 0.436366 0.306170 0.469738 0.059 Uiso 1 1 calc GR
C41A C 0.1732(4) 0.09490(16) 0.51747(12) 0.0350(7) Uani 1 1 d .
H41A H 0.238367 0.090237 0.490932 0.052 Uiso 1 1 calc GR
H41B H 0.076892 0.089466 0.499349 0.052 Uiso 1 1 calc GR
H41C H 0.191113 0.055496 0.543501 0.052 Uiso 1 1 calc GR
C42A C 0.0226(3) 0.28651(14) 0.65115(10) 0.0189(5) Uani 1 1 d .
C44A C 0.1026(3) 0.29405(15) 0.70848(10) 0.0214(5) Uani 1 1 d .
H44A H 0.142645 0.245545 0.718547 0.032 Uiso 1 1 calc GR
H44B H 0.038113 0.309387 0.733565 0.032 Uiso 1 1 calc GR
H44C H 0.177952 0.332016 0.709748 0.032 Uiso 1 1 calc GR
C45A C -0.0482(3) 0.36096(15) 0.63486(11) 0.0230(6) Uani 1 1 d .
H45A H 0.023662 0.400456 0.634326 0.034 Uiso 1 1 calc GR
H45B H -0.110849 0.375619 0.660797 0.034 Uiso 1 1 calc GR
H45C H -0.102169 0.354031 0.599112 0.034 Uiso 1 1 calc GR
C43A C -0.0964(3) 0.22830(17) 0.65215(13) 0.0313(7) Uani 1 1 d .
H43A H -0.148072 0.220724 0.616034 0.047 Uiso 1 1 calc GR
H43B H -0.159986 0.246543 0.676760 0.047 Uiso 1 1 calc GR
H43C H -0.057102 0.180516 0.664290 0.047 Uiso 1 1 calc GR
Ce1B Ce 0.76072(2) 0.01497(2) 0.82867(2) 0.01884(4) Uani 1 1 d .
O1B O 0.73704(18) 0.01445(10) 0.74262(7) 0.0176(4) Uani 1 1 d .
O2B O 0.65542(18) -0.08483(10) 0.84994(8) 0.0207(4) Uani 1 1 d .
O3B O 0.76793(18) 0.10780(9) 0.88745(7) 0.0172(4) Uani 1 1 d .
C1B C 0.7227(3) 0.03431(13) 0.69086(9) 0.0141(5) Uani 1 1 d .
C2B C 0.6111(3) 0.07894(13) 0.66943(10) 0.0153(5) Uani 1 1 d .
C3B C 0.6029(3) 0.09658(14) 0.61551(10) 0.0203(5) Uani 1 1 d .
H3B H 0.526955 0.125707 0.600460 0.024 Uiso 1 1 calc R
C4B C 0.7005(3) 0.07353(15) 0.58299(10) 0.0227(6) Uani 1 1 d .
C5B C 0.8096(3) 0.02989(14) 0.60532(10) 0.0189(5) Uani 1 1 d .
H5B H 0.877464 0.013820 0.583561 0.023 Uiso 1 1 calc R
C6B C 0.8232(2) 0.00890(13) 0.65821(10) 0.0149(5) Uani 1 1 d .
C7B C 0.4926(3) 0.11019(14) 0.69927(10) 0.0167(5) Uani 1 1 d .
C8B C 0.5045(3) 0.09837(15) 0.75995(10) 0.0199(5) Uani 1 1 d .
H8BA H 0.507221 0.044399 0.766344 0.030 Uiso 1 1 calc GR
H8BB H 0.423471 0.120020 0.774009 0.030 Uiso 1 1 calc GR
H8BC H 0.590465 0.123153 0.778101 0.030 Uiso 1 1 calc GR
C9B C 0.4865(3) 0.19568(14) 0.69256(11) 0.0224(6) Uani 1 1 d .
H9BA H 0.576988 0.219132 0.707135 0.034 Uiso 1 1 calc GR
H9BB H 0.413237 0.216441 0.711857 0.034 Uiso 1 1 calc GR
H9BC H 0.465300 0.205925 0.654419 0.034 Uiso 1 1 calc GR
C10B C 0.3528(3) 0.07381(16) 0.67372(12) 0.0254(6) Uani 1 1 d .
H10D H 0.338521 0.082603 0.635229 0.038 Uiso 1 1 calc GR
H10E H 0.276300 0.096039 0.690478 0.038 Uiso 1 1 calc GR
H10F H 0.354165 0.019576 0.679141 0.038 Uiso 1 1 calc GR
C11B C 0.6898(4) 0.0960(2) 0.52547(12) 0.0413(9) Uani 1 1 d .
H11D H 0.664620 0.051665 0.501568 0.062 Uiso 1 1 calc GR
H11E H 0.779989 0.116952 0.518680 0.062 Uiso 1 1 calc GR
H11F H 0.617662 0.133875 0.518792 0.062 Uiso 1 1 calc GR
C12B C 0.9428(3) -0.04227(14) 0.68019(10) 0.0167(5) Uani 1 1 d .
C15B C 1.0334(3) -0.00574(15) 0.72987(10) 0.0212(5) Uani 1 1 d .
H15D H 1.055486 0.046682 0.723019 0.032 Uiso 1 1 calc GR
H15E H 1.120427 -0.033352 0.737375 0.032 Uiso 1 1 calc GR
H15F H 0.981978 -0.007307 0.760798 0.032 Uiso 1 1 calc GR
C14B C 0.8807(3) -0.11871(14) 0.69385(12) 0.0236(6) Uani 1 1 d .
H14D H 0.813415 -0.110300 0.719213 0.035 Uiso 1 1 calc GR
H14E H 0.956088 -0.150206 0.709984 0.035 Uiso 1 1 calc GR
H14F H 0.833172 -0.144068 0.660999 0.035 Uiso 1 1 calc GR
C13B C 1.0438(3) -0.05868(16) 0.63893(11) 0.0240(6) Uani 1 1 d .
H13D H 0.992272 -0.083959 0.606805 0.036 Uiso 1 1 calc GR
H13E H 1.118183 -0.091225 0.654529 0.036 Uiso 1 1 calc GR
H13F H 1.085176 -0.011296 0.629235 0.036 Uiso 1 1 calc GR
C16B C 0.6308(3) -0.15831(14) 0.85885(10) 0.0168(5) Uani 1 1 d .
C21B C 0.7390(3) -0.20078(14) 0.88582(10) 0.0181(5) Uani 1 1 d .
C20B C 0.7101(3) -0.27578(14) 0.89511(10) 0.0204(5) Uani 1 1 d .
H20B H 0.781907 -0.304657 0.913491 0.024 Uiso 1 1 calc R
C19B C 0.5803(3) -0.30975(14) 0.87845(10) 0.0212(6) Uani 1 1 d .
C18B C 0.4773(3) -0.26673(14) 0.85112(10) 0.0202(5) Uani 1 1 d .
H18B H 0.388149 -0.289621 0.839382 0.024 Uiso 1 1 calc R
C17B C 0.4986(3) -0.19160(14) 0.84014(10) 0.0166(5) Uani 1 1 d .
C27B C 0.8838(3) -0.16458(16) 0.90473(13) 0.0290(6) Uani 1 1 d .
C29B C 0.8733(4) -0.1017(2) 0.94660(18) 0.0601(12) Uani 1 1 d .
H29D H 0.796432 -0.068789 0.933822 0.090 Uiso 1 1 calc GR
H29E H 0.961284 -0.072336 0.952689 0.090 Uiso 1 1 calc GR
H29F H 0.855270 -0.123385 0.980237 0.090 Uiso 1 1 calc GR
C30B C 0.9445(4) -0.1330(3) 0.85558(19) 0.0686(14) Uani 1 1 d .
H30D H 1.005305 -0.170367 0.841622 0.103 Uiso 1 1 calc GR
H30E H 0.998843 -0.086685 0.866668 0.103 Uiso 1 1 calc GR
H30F H 0.867600 -0.122205 0.827553 0.103 Uiso 1 1 calc GR
C28B C 0.9901(3) -0.22124(19) 0.92794(15) 0.0433(9) Uani 1 1 d .
H28D H 0.960431 -0.241579 0.960304 0.065 Uiso 1 1 calc GR
H28E H 1.081993 -0.196186 0.937032 0.065 Uiso 1 1 calc GR
H28F H 0.996198 -0.262323 0.901376 0.065 Uiso 1 1 calc GR
C26B C 0.5498(4) -0.39102(15) 0.88871(12) 0.0323(7) Uani 1 1 d .
H26D H 0.637407 -0.415582 0.901625 0.048 Uiso 1 1 calc GR
H26E H 0.506185 -0.416685 0.855352 0.048 Uiso 1 1 calc GR
H26F H 0.486150 -0.393549 0.915800 0.048 Uiso 1 1 calc GR
C22B C 0.3822(3) -0.14760(14) 0.80812(10) 0.0186(5) Uani 1 1 d .
C25B C 0.3425(3) -0.07971(15) 0.84248(11) 0.0224(6) Uani 1 1 d .
H25D H 0.310005 -0.097559 0.875087 0.034 Uiso 1 1 calc GR
H25E H 0.267749 -0.052141 0.821922 0.034 Uiso 1 1 calc GR
H25F H 0.424597 -0.046321 0.852269 0.034 Uiso 1 1 calc GR
C24B C 0.4303(3) -0.12261(15) 0.75574(10) 0.0235(6) Uani 1 1 d .
H24D H 0.516144 -0.091720 0.764007 0.035 Uiso 1 1 calc GR
H24E H 0.356950 -0.093121 0.736037 0.035 Uiso 1 1 calc GR
H24F H 0.448430 -0.167043 0.733739 0.035 Uiso 1 1 calc GR
C23B C 0.2498(3) -0.19632(16) 0.79158(13) 0.0291(7) Uani 1 1 d .
H23D H 0.271026 -0.238559 0.768119 0.044 Uiso 1 1 calc GR
H23E H 0.177041 -0.165924 0.772406 0.044 Uiso 1 1 calc GR
H23F H 0.216638 -0.215629 0.823639 0.044 Uiso 1 1 calc GR
C31B C 0.7930(3) 0.17590(14) 0.91317(10) 0.0160(5) Uani 1 1 d .
C32B C 0.7051(3) 0.20057(14) 0.95083(10) 0.0189(5) Uani 1 1 d .
C33B C 0.7307(3) 0.27300(15) 0.97429(10) 0.0219(6) Uani 1 1 d .
H33B H 0.671487 0.291110 0.998915 0.026 Uiso 1 1 calc R
C34B C 0.8390(3) 0.31920(14) 0.96302(11) 0.0219(6) Uani 1 1 d .
C35B C 0.9257(3) 0.29263(14) 0.92741(10) 0.0203(5) Uani 1 1 d .
H35B H 1.001110 0.323862 0.920036 0.024 Uiso 1 1 calc R
C36B C 0.9062(3) 0.22170(14) 0.90208(10) 0.0173(5) Uani 1 1 d .
C37B C 0.5896(3) 0.14900(16) 0.96712(11) 0.0242(6) Uani 1 1 d .
C39B C 0.6581(3) 0.07941(17) 0.99268(12) 0.0309(7) Uani 1 1 d .
H39D H 0.704755 0.051369 0.966187 0.046 Uiso 1 1 calc GR
H39E H 0.586217 0.047135 1.004753 0.046 Uiso 1 1 calc GR
H39F H 0.727156 0.095335 1.023411 0.046 Uiso 1 1 calc GR
C40B C 0.4801(3) 0.12521(19) 0.91869(12) 0.0326(7) Uani 1 1 d .
H40D H 0.434940 0.169989 0.903583 0.049 Uiso 1 1 calc GR
H40E H 0.409410 0.091725 0.930374 0.049 Uiso 1 1 calc GR
H40F H 0.526420 0.098798 0.891364 0.049 Uiso 1 1 calc GR
C38B C 0.5096(4) 0.1878(2) 1.00892(14) 0.0431(8) Uani 1 1 d .
H38D H 0.575185 0.202985 1.040837 0.065 Uiso 1 1 calc GR
H38E H 0.438804 0.152752 1.018849 0.065 Uiso 1 1 calc GR
H38F H 0.463688 0.232316 0.993721 0.065 Uiso 1 1 calc GR
C41B C 0.8632(4) 0.39712(16) 0.99026(12) 0.0344(7) Uani 1 1 d .
H41D H 0.781305 0.410791 1.007400 0.052 Uiso 1 1 calc GR
H41E H 0.877766 0.433899 0.963464 0.052 Uiso 1 1 calc GR
H41F H 0.946012 0.396811 1.017441 0.052 Uiso 1 1 calc GR
C42B C 1.0032(3) 0.19457(15) 0.86200(11) 0.0202(5) Uani 1 1 d .
C45B C 1.0706(3) 0.11913(16) 0.87830(12) 0.0266(6) Uani 1 1 d .
H45D H 1.140896 0.127860 0.909956 0.040 Uiso 1 1 calc GR
H45E H 1.115507 0.097904 0.848641 0.040 Uiso 1 1 calc GR
H45F H 0.998221 0.083871 0.886640 0.040 Uiso 1 1 calc GR
C44B C 0.9199(3) 0.18784(15) 0.80509(11) 0.0230(6) Uani 1 1 d .
H44D H 0.833663 0.158218 0.805905 0.034 Uiso 1 1 calc GR
H44E H 0.976835 0.162880 0.780566 0.034 Uiso 1 1 calc GR
H44F H 0.896336 0.238176 0.792712 0.034 Uiso 1 1 calc GR
C43B C 1.1264(3) 0.24970(17) 0.85899(13) 0.0301(7) Uani 1 1 d .
H43D H 1.090331 0.298401 0.847382 0.045 Uiso 1 1 calc GR
H43E H 1.185212 0.229526 0.833227 0.045 Uiso 1 1 calc GR
H43F H 1.182191 0.256238 0.894425 0.045 Uiso 1 1 calc GR

loop_
_atom_site_aniso_label
_atom_site_aniso_U_11
_atom_site_aniso_U_22
_atom_site_aniso_U_33
_atom_site_aniso_U_23
_atom_site_aniso_U_13
_atom_site_aniso_U_12
Ce1A 0.02080(8) 0.01030(7) 0.01631(7) 0.00160(5) 0.00080(6) -0.00368(5)
O1A 0.0190(9) 0.0142(8) 0.0174(9) 0.0019(7) 0.0013(7) 0.0003(7)
O2A 0.0181(9) 0.0107(8) 0.0215(9) 0.0033(7) -0.0006(7) -0.0037(7)
O3A 0.0176(8) 0.0110(8) 0.0191(9) -0.0041(7) 0.0032(7) -0.0043(7)
C1A 0.0201(12) 0.0091(11) 0.0143(12) -0.0012(9) -0.0011(10) -0.0062(9)
C2A 0.0185(12) 0.0114(11) 0.0185(12) -0.0015(9) -0.0015(10) -0.0035(9)
C3A 0.0251(14) 0.0159(13) 0.0208(13) 0.0000(10) -0.0030(11) 0.0004(10)
C4A 0.0344(15) 0.0213(14) 0.0152(13) -0.0024(10) 0.0007(11) -0.0016(12)
C5A 0.0243(13) 0.0170(13) 0.0204(13) -0.0051(10) 0.0032(11) -0.0025(10)
C6A 0.0194(12) 0.0091(11) 0.0195(13) -0.0042(9) -0.0011(10) -0.0058(9)
C7A 0.0195(12) 0.0125(12) 0.0201(13) 0.0011(10) -0.0016(10) 0.0002(10)
C8A 0.0202(13) 0.0189(13) 0.0256(14) 0.0034(11) 0.0048(11) 0.0013(10)
C10A 0.0316(15) 0.0160(13) 0.0260(14) 0.0025(11) 0.0035(12) 0.0039(11)
C9A 0.0211(14) 0.0251(15) 0.0319(16) 0.0000(12) -0.0036(12) 0.0001(11)
C11A 0.048(2) 0.047(2) 0.0194(15) 0.0019(14) 0.0039(14) 0.0108(16)
C12A 0.0183(12) 0.0134(12) 0.0233(13) -0.0030(10) -0.0020(10) -0.0020(10)
C15A 0.0184(13) 0.0244(14) 0.0259(14) -0.0047(11) -0.0038(11) 0.0006(11)
C14A 0.0235(14) 0.0147(13) 0.0385(17) 0.0027(12) -0.0003(12) 0.0011(11)
C13A 0.0232(14) 0.0234(14) 0.0300(15) -0.0078(12) 0.0017(12) 0.0032(11)
C16A 0.0183(12) 0.0115(11) 0.0141(12) -0.0019(9) 0.0049(10) -0.0014(9)
C17A 0.0142(11) 0.0137(12) 0.0144(12) -0.0002(9) 0.0031(9) 0.0000(9)
C18A 0.0177(12) 0.0141(12) 0.0174(12) -0.0025(9) 0.0018(10) -0.0047(9)
C19A 0.0304(14) 0.0117(12) 0.0139(12) -0.0008(9) 0.0005(11) -0.0022(10)
C20A 0.0259(13) 0.0145(12) 0.0150(12) -0.0004(10) -0.0007(10) 0.0031(10)
C21A 0.0166(12) 0.0153(12) 0.0149(12) -0.0018(9) 0.0015(10) 0.0004(9)
C22A 0.0174(12) 0.0136(12) 0.0241(13) 0.0009(10) -0.0011(10) -0.0010(10)
C25A 0.0220(13) 0.0174(13) 0.0327(15) -0.0017(11) 0.0029(12) 0.0045(11)
C24A 0.0303(15) 0.0170(13) 0.0201(13) 0.0019(10) -0.0035(11) -0.0025(11)
C23A 0.0176(13) 0.0209(14) 0.0394(17) 0.0022(12) -0.0044(12) -0.0017(11)
C26A 0.0417(17) 0.0147(13) 0.0244(15) 0.0015(11) -0.0042(13) -0.0068(12)
C27A 0.0162(12) 0.0217(14) 0.0294(15) -0.0006(11) -0.0014(11) 0.0007(10)
C30A 0.0194(14) 0.054(2) 0.046(2) 0.0001(16) 0.0099(14) -0.0035(14)
C29A 0.0269(15) 0.0264(15) 0.0285(15) -0.0035(12) -0.0062(12) -0.0022(12)
C28A 0.0302(17) 0.0274(17) 0.062(2) 0.0023(15) -0.0226(16) 0.0043(13)
C31A 0.0177(12) 0.0111(11) 0.0145(12) -0.0006(9) -0.0016(10) 0.0001(9)
C32A 0.0177(12) 0.0182(13) 0.0164(12) 0.0004(10) 0.0001(10) 0.0035(10)
C33A 0.0244(13) 0.0216(13) 0.0156(12) -0.0023(10) 0.0005(10) 0.0068(11)
C34A 0.0337(15) 0.0155(13) 0.0171(13) -0.0034(10) -0.0064(11) 0.0035(11)
C35A 0.0249(13) 0.0138(12) 0.0212(13) 0.0000(10) -0.0035(11) -0.0043(10)
C36A 0.0185(12) 0.0138(12) 0.0163(12) -0.0004(9) -0.0019(10) 0.0004(10)
C37A 0.0243(14) 0.0257(14) 0.0231(14) 0.0006(11) 0.0105(11) 0.0000(11)
C39A 0.0363(17) 0.0253(15) 0.0312(16) 0.0111(12) 0.0123(13) -0.0016(13)
C40A 0.0181(13) 0.0281(15) 0.0371(17) -0.0031(13) 0.0080(12) -0.0017(11)
C38A 0.0423(19) 0.0426(19) 0.0377(18) -0.0035(15) 0.0249(16) -0.0013(15)
C41A 0.052(2) 0.0197(15) 0.0313(17) -0.0092(12) 0.0008(15) 0.0023(14)
C42A 0.0176(12) 0.0169(13) 0.0217(13) -0.0013(10) 0.0026(10) -0.0053(10)
C44A 0.0254(14) 0.0200(13) 0.0195(13) 0.0012(10) 0.0060(11) -0.0023(11)
C45A 0.0184(13) 0.0230(14) 0.0269(14) -0.0024(11) 0.0018(11) 0.0010(11)
C43A 0.0267(15) 0.0283(16) 0.0395(18) -0.0043(13) 0.0105(13) -0.0134(12)
Ce1B 0.02900(9) 0.01245(7) 0.01473(8) -0.00011(5) 0.00264(6) -0.00488(6)
O1B 0.0198(9) 0.0160(9) 0.0171(9) 0.0042(7) 0.0019(7) 0.0000(7)
O2B 0.0182(9) 0.0122(9) 0.0321(10) 0.0026(7) 0.0045(8) -0.0027(7)
O3B 0.0197(9) 0.0135(9) 0.0180(9) -0.0028(7) 0.0024(7) -0.0032(7)
C1B 0.0169(12) 0.0102(11) 0.0139(11) -0.0001(9) -0.0017(9) -0.0067(9)
C2B 0.0167(12) 0.0095(11) 0.0189(12) -0.0022(9) 0.0004(10) -0.0035(9)
C3B 0.0246(13) 0.0143(12) 0.0208(13) 0.0003(10) -0.0019(11) 0.0034(10)
C4B 0.0335(15) 0.0188(13) 0.0150(13) 0.0005(10) 0.0000(11) 0.0028(11)
C5B 0.0251(13) 0.0133(12) 0.0179(13) -0.0041(10) 0.0033(11) -0.0007(10)
C6B 0.0159(12) 0.0093(11) 0.0179(12) -0.0035(9) -0.0011(10) -0.0041(9)
C7B 0.0159(12) 0.0127(12) 0.0211(13) 0.0011(10) 0.0009(10) -0.0007(9)
C8B 0.0180(12) 0.0189(13) 0.0233(13) 0.0016(10) 0.0039(11) 0.0002(10)
C9B 0.0258(14) 0.0138(12) 0.0280(15) 0.0000(11) 0.0048(12) 0.0026(10)
C10B 0.0182(13) 0.0237(14) 0.0330(16) 0.0017(12) -0.0010(12) -0.0020(11)
C11B 0.058(2) 0.048(2) 0.0197(15) 0.0049(14) 0.0073(15) 0.0267(18)
C12B 0.0160(12) 0.0127(12) 0.0202(13) -0.0016(10) -0.0013(10) -0.0010(9)
C15B 0.0191(13) 0.0222(13) 0.0208(13) -0.0028(11) -0.0011(11) -0.0014(10)
C14B 0.0226(13) 0.0129(12) 0.0333(15) 0.0020(11) -0.0033(12) -0.0007(10)
C13B 0.0209(13) 0.0234(14) 0.0264(14) -0.0066(11) 0.0005(11) 0.0042(11)
C16B 0.0220(13) 0.0120(12) 0.0171(12) 0.0002(9) 0.0056(10) -0.0015(10)
C21B 0.0208(13) 0.0175(13) 0.0161(12) -0.0011(10) 0.0038(10) -0.0010(10)
C20B 0.0274(14) 0.0166(13) 0.0162(12) 0.0004(10) -0.0006(11) 0.0026(11)
C19B 0.0337(15) 0.0127(12) 0.0157(12) 0.0006(10) -0.0017(11) -0.0018(11)
C18B 0.0270(14) 0.0159(12) 0.0164(12) -0.0011(10) -0.0005(11) -0.0058(10)
C17B 0.0218(13) 0.0142(12) 0.0137(12) -0.0017(9) 0.0025(10) -0.0019(10)
C27B 0.0192(13) 0.0233(15) 0.0438(18) -0.0007(13) 0.0029(13) -0.0022(11)
C29B 0.0340(19) 0.057(3) 0.080(3) -0.033(2) -0.016(2) -0.0048(18)
C30B 0.0243(18) 0.079(3) 0.110(4) 0.058(3) 0.019(2) 0.0088(19)
C28B 0.0274(16) 0.0381(19) 0.060(2) 0.0141(17) -0.0147(16) -0.0012(14)
C26B 0.0467(19) 0.0149(14) 0.0312(16) 0.0053(12) -0.0102(14) -0.0066(12)
C22B 0.0207(13) 0.0136(12) 0.0202(13) 0.0008(10) -0.0018(10) -0.0017(10)
C25B 0.0210(13) 0.0214(14) 0.0248(14) -0.0019(11) 0.0033(11) 0.0026(11)
C24B 0.0312(15) 0.0187(13) 0.0198(13) 0.0025(11) -0.0003(11) 0.0025(11)
C23B 0.0242(14) 0.0222(14) 0.0376(17) 0.0049(12) -0.0087(13) -0.0030(11)
C31B 0.0170(12) 0.0128(12) 0.0172(12) 0.0019(9) -0.0018(10) 0.0003(9)
C32B 0.0205(13) 0.0192(13) 0.0166(12) 0.0024(10) 0.0002(10) 0.0023(10)
C33B 0.0252(14) 0.0227(14) 0.0172(13) -0.0019(10) 0.0008(11) 0.0074(11)
C34B 0.0305(15) 0.0132(12) 0.0197(13) -0.0026(10) -0.0045(11) 0.0024(11)
C35B 0.0240(13) 0.0151(12) 0.0200(13) 0.0015(10) -0.0029(11) -0.0043(10)
C36B 0.0186(12) 0.0160(12) 0.0163(12) 0.0008(10) -0.0014(10) -0.0002(10)
C37B 0.0234(14) 0.0299(15) 0.0204(14) 0.0014(11) 0.0068(11) -0.0028(11)
C39B 0.0339(16) 0.0325(16) 0.0268(15) 0.0092(13) 0.0048(13) -0.0092(13)
C40B 0.0202(14) 0.0445(19) 0.0329(17) 0.0034(14) 0.0039(12) -0.0058(13)
C38B 0.044(2) 0.051(2) 0.0403(19) -0.0006(16) 0.0270(16) -0.0015(17)
C41B 0.052(2) 0.0173(14) 0.0315(17) -0.0081(12) -0.0019(15) 0.0008(13)
C42B 0.0173(12) 0.0191(13) 0.0240(14) -0.0023(10) 0.0038(11) -0.0039(10)
C45B 0.0216(14) 0.0257(15) 0.0320(16) -0.0038(12) 0.0026(12) 0.0029(11)
C44B 0.0256(14) 0.0229(14) 0.0209(13) -0.0002(11) 0.0060(11) -0.0057(11)
C43B 0.0241(14) 0.0303(16) 0.0359(17) -0.0036(13) 0.0075(13) -0.0110(12)

loop_
_atom_type_symbol
_atom_type_description
_atom_type_scat_dispersion_real
_atom_type_scat_dispersion_imag
_atom_type_scat_source
C C 0.0033 0.0016 'International Tables Vol C Tables 4.2.6.8 and 6.1.1.4'
H H 0.0000 0.0000 'International Tables Vol C Tables 4.2.6.8 and 6.1.1.4'
O O 0.0106 0.0060 'International Tables Vol C Tables 4.2.6.8 and 6.1.1.4'
Ce Ce -0.2486 2.6331 'International Tables Vol C Tables 4.2.6.8 and 6.1.1.4'

loop_
_geom_angle_atom_site_label_1
_geom_angle_atom_site_label_2
_geom_angle_atom_site_label_3
_geom_angle
O1A Ce1A O2A 115.27(6)
O1A Ce1A O3A 107.38(7)
O3A Ce1A O2A 118.65(6)
C1A O1A Ce1A 165.90(16)
C16A O2A Ce1A 156.24(15)
C31A O3A Ce1A 166.11(16)
O1A C1A C2A 120.8(2)
O1A C1A C6A 118.9(2)
C2A C1A C6A 120.3(2)
C1A C2A C7A 127.4(2)
C3A C2A C1A 118.0(2)
C3A C2A C7A 114.6(2)
C4A C3A C2A 123.1(2)
C3A C4A C5A 117.6(2)
C3A C4A C11A 120.9(3)
C5A C4A C11A 121.5(3)
C4A C5A C6A 122.8(3)
C1A C6A C12A 122.0(2)
C5A C6A C1A 118.1(2)
C5A C6A C12A 119.9(2)
C8A C7A C2A 117.3(2)
C8A C7A C10A 106.2(2)
C8A C7A C9A 106.3(2)
C10A C7A C2A 108.8(2)
C9A C7A C2A 109.0(2)
C9A C7A C10A 109.0(2)
C15A C12A C6A 110.3(2)
C14A C12A C6A 110.4(2)
C14A C12A C15A 110.4(2)
C13A C12A C6A 112.2(2)
C13A C12A C15A 107.0(2)
C13A C12A C14A 106.5(2)
O2A C16A C17A 119.3(2)
O2A C16A C21A 120.0(2)
C21A C16A C17A 120.8(2)
C16A C17A C22A 121.0(2)
C18A C17A C16A 118.0(2)
C18A C17A C22A 121.0(2)
C19A C18A C17A 122.9(2)
C18A C19A C20A 117.8(2)
C18A C19A C26A 120.3(2)
C20A C19A C26A 121.9(2)
C19A C20A C21A 122.9(2)
C16A C21A C27A 121.3(2)
C20A C21A C16A 117.6(2)
C20A C21A C27A 121.1(2)
C17A C22A C25A 109.5(2)
C17A C22A C24A 110.2(2)
C17A C22A C23A 112.3(2)
C24A C22A C25A 112.9(2)
C24A C22A C23A 105.6(2)
C23A C22A C25A 106.2(2)
C21A C27A C30A 110.0(2)
C29A C27A C21A 111.1(2)
C29A C27A C30A 110.0(2)
C29A C27A C28A 106.6(2)
C28A C27A C21A 112.0(2)
C28A C27A C30A 107.0(3)
O3A C31A C32A 119.3(2)
O3A C31A C36A 119.6(2)
C32A C31A C36A 121.1(2)
C31A C32A C37A 121.1(2)
C33A C32A C31A 117.8(2)
C33A C32A C37A 121.0(2)
C34A C33A C32A 122.2(2)
C33A C34A C41A 120.9(3)
C35A C34A C33A 118.6(2)
C35A C34A C41A 120.5(3)
C34A C35A C36A 122.6(3)
C31A C36A C42A 121.5(2)
C35A C36A C31A 117.5(2)
C35A C36A C42A 121.0(2)
C32A C37A C39A 109.9(2)
C32A C37A C38A 112.1(2)
C40A C37A C32A 110.5(2)
C40A C37A C39A 111.8(2)
C40A C37A C38A 106.2(2)
C38A C37A C39A 106.2(2)
C36A C42A C44A 110.0(2)
C36A C42A C45A 110.1(2)
C36A C42A C43A 112.4(2)
C44A C42A C45A 111.0(2)
C43A C42A C44A 107.0(2)
C43A C42A C45A 106.2(2)
O1B Ce1B O2B 106.97(7)
O1B Ce1B O3B 130.57(6)
O2B Ce1B O3B 114.19(7)
C1B O1B Ce1B 164.63(15)
C16B O2B Ce1B 159.91(16)
C31B O3B Ce1B 162.70(16)
O1B C1B C2B 121.2(2)
O1B C1B C6B 118.4(2)
C2B C1B C6B 120.4(2)
C1B C2B C7B 126.7(2)
C3B C2B C1B 117.8(2)
C3B C2B C7B 115.5(2)
C4B C3B C2B 123.1(2)
C3B C4B C5B 117.8(2)
C3B C4B C11B 121.1(2)
C5B C4B C11B 121.1(3)
C6B C5B C4B 122.5(2)
C1B C6B C12B 121.3(2)
C5B C6B C1B 118.5(2)
C5B C6B C12B 120.3(2)
C8B C7B C2B 117.3(2)
C9B C7B C2B 108.5(2)
C9B C7B C8B 106.3(2)
C10B C7B C2B 108.8(2)
C10B C7B C8B 106.8(2)
C10B C7B C9B 108.9(2)
C6B C12B C15B 111.8(2)
C6B C12B C14B 109.3(2)
C6B C12B C13B 112.2(2)
C15B C12B C14B 110.4(2)
C15B C12B C13B 105.8(2)
C13B C12B C14B 107.2(2)
O2B C16B C21B 119.5(2)
O2B C16B C17B 119.6(2)
C17B C16B C21B 120.9(2)
C16B C21B C27B 120.5(2)
C20B C21B C16B 118.2(2)
C20B C21B C27B 121.2(2)
C19B C20B C21B 122.3(2)
C20B C19B C18B 117.9(2)
C20B C19B C26B 122.0(2)
C18B C19B C26B 120.1(2)
C19B C18B C17B 123.1(2)
C16B C17B C22B 121.7(2)
C18B C17B C16B 117.5(2)
C18B C17B C22B 120.7(2)
C21B C27B C30B 109.2(3)
C29B C27B C21B 110.4(2)
C29B C27B C30B 110.2(3)
C29B C27B C28B 109.1(3)
C28B C27B C21B 112.7(2)
C28B C27B C30B 105.2(3)
C17B C22B C25B 109.9(2)
C17B C22B C24B 109.8(2)
C24B C22B C25B 111.4(2)
C23B C22B C17B 111.8(2)
C23B C22B C25B 107.8(2)
C23B C22B C24B 106.0(2)
O3B C31B C32B 119.5(2)
O3B C31B C36B 119.7(2)
C36B C31B C32B 120.8(2)
C31B C32B C37B 121.6(2)
C33B C32B C31B 117.4(2)
C33B C32B C37B 121.0(2)
C34B C33B C32B 122.6(3)
C33B C34B C41B 120.4(3)
C35B C34B C33B 118.7(2)
C35B C34B C41B 120.9(3)
C34B C35B C36B 122.1(2)
C31B C36B C42B 120.9(2)
C35B C36B C31B 118.4(2)
C35B C36B C42B 120.7(2)
C32B C37B C40B 111.7(2)
C39B C37B C32B 108.6(2)
C39B C37B C40B 110.4(2)
C39B C37B C38B 107.4(2)
C38B C37B C32B 112.1(2)
C38B C37B C40B 106.7(2)
C36B C42B C45B 111.3(2)
C36B C42B C44B 109.4(2)
C36B C42B C43B 112.8(2)
C44B C42B C45B 111.3(2)
C43B C42B C45B 105.5(2)
C43B C42B C44B 106.4(2)

loop_
_geom_bond_atom_site_label_1
_geom_bond_atom_site_label_2
_geom_bond_distance
Ce1A O1A 2.1574(17)
Ce1A O2A 2.1693(16)
Ce1A O3A 2.1652(16)
O1A C1A 1.357(3)
O2A C16A 1.359(3)
O3A C31A 1.355(3)
C1A C2A 1.408(3)
C1A C6A 1.426(4)
C2A C3A 1.401(4)
C2A C7A 1.553(4)
C3A C4A 1.384(4)
C4A C5A 1.387(4)
C4A C11A 1.509(4)
C5A C6A 1.395(4)
C6A C12A 1.543(3)
C7A C8A 1.533(4)
C7A C10A 1.543(3)
C7A C9A 1.539(4)
C12A C15A 1.539(3)
C12A C14A 1.537(4)
C12A C13A 1.536(4)
C16A C17A 1.419(3)
C16A C21A 1.412(3)
C17A C18A 1.390(3)
C17A C22A 1.534(3)
C18A C19A 1.383(4)
C19A C20A 1.391(4)
C19A C26A 1.510(3)
C20A C21A 1.397(3)
C21A C27A 1.538(3)
C22A C25A 1.549(4)
C22A C24A 1.535(4)
C22A C23A 1.542(4)
C27A C30A 1.541(4)
C27A C29A 1.535(4)
C27A C28A 1.537(4)
C31A C32A 1.413(4)
C31A C36A 1.417(4)
C32A C33A 1.398(4)
C32A C37A 1.541(4)
C33A C34A 1.385(4)
C34A C35A 1.385(4)
C34A C41A 1.520(4)
C35A C36A 1.394(3)
C36A C42A 1.536(4)
C37A C39A 1.541(4)
C37A C40A 1.535(4)
C37A C38A 1.541(4)
C42A C44A 1.543(4)
C42A C45A 1.545(4)
C42A C43A 1.536(4)
Ce1B O1B 2.1490(17)
Ce1B O2B 2.1519(17)
Ce1B O3B 2.1697(17)
O1B C1B 1.354(3)
O2B C16B 1.357(3)
O3B C31B 1.354(3)
C1B C2B 1.410(3)
C1B C6B 1.423(3)
C2B C3B 1.398(4)
C2B C7B 1.550(3)
C3B C4B 1.387(4)
C4B C5B 1.389(4)
C4B C11B 1.509(4)
C5B C6B 1.388(3)
C6B C12B 1.539(3)
C7B C8B 1.541(4)
C7B C9B 1.538(3)
C7B C10B 1.535(3)
C12B C15B 1.541(3)
C12B C14B 1.546(4)
C12B C13B 1.541(4)
C16B C21B 1.413(3)
C16B C17B 1.411(4)
C21B C20B 1.394(4)
C21B C27B 1.536(4)
C20B C19B 1.387(4)
C19B C18B 1.389(4)
C19B C26B 1.509(4)
C18B C17B 1.393(3)
C17B C22B 1.536(3)
C27B C29B 1.523(5)
C27B C30B 1.559(5)
C27B C28B 1.526(4)
C22B C25B 1.543(4)
C22B C24B 1.536(4)
C22B C23B 1.532(4)
C31B C32B 1.418(4)
C31B C36B 1.416(4)
C32B C33B 1.401(4)
C32B C37B 1.539(4)
C33B C34B 1.384(4)
C34B C35B 1.383(4)
C34B C41B 1.523(4)
C35B C36B 1.390(3)
C36B C42B 1.537(4)
C37B C39B 1.536(4)
C37B C40B 1.543(4)
C37B C38B 1.538(4)
C42B C45B 1.547(4)
C42B C44B 1.545(4)
C42B C43B 1.540(4)
